data_8106668
loop_
_publ_author_name
'Hou-Qun, Yuan'
'Hui-Ming, Xie'
'Wei, Xiao'
'Chun-Yan, Hu'
'Guang-Ming, Bao'

_publ_section_title
;
 Crystal structure of
 tetraaqua-bis((E)-N&#x2032;-(2-bromobenzylidene)isonicotinohydrazide-\kN)zinc(II)
 dinitrate, C26H28N8O12Br2Zn
;
_journal_issue 5
_journal_name_full 'Zeitschrift f\"ur Kristallographie - New Crystal Structures'
_journal_page_first 759
_journal_page_last 760
_journal_paper_doi 10.1515/ncrs-2017-0021
_journal_volume 232
_journal_year 2017
_chemical_formula_sum 'C26 H28 Br2 N8 O12 Zn'
_chemical_formula_weight 869.75
_space_group_IT_number 14
_space_group_name_Hall '-P 2yn'
_space_group_name_H-M_alt 'P 1 21/n 1'
_symmetry_cell_setting monoclinic
_symmetry_space_group_name_H-M 'P 1 21/n 1'
_atom_sites_solution_hydrogens geom
_atom_sites_solution_primary direct
_atom_sites_solution_secondary difmap
_cell_angle_alpha 90.00
_cell_angle_beta 98.719(2)
_cell_angle_gamma 90.00
_cell_formula_units_Z 2
_cell_length_a 7.8948(10)
_cell_length_b 17.404(2)
_cell_length_c 11.9437(15)
_cell_measurement_reflns_used 6207
_cell_measurement_temperature 296(2)
_cell_measurement_theta_max 28.76
_cell_measurement_theta_min 2.34
_cell_volume 1622.1(3)
_computing_cell_refinement 'Bruker SMART'
_computing_data_collection 'Bruker SMART'
_computing_data_reduction 'Bruker SAINT'
_computing_molecular_graphics 'Bruker SHELXTL'
_computing_publication_material 'Bruker SHELXTL'
_computing_structure_refinement 'SHELXL-97 (Sheldrick, 1997)'
_computing_structure_solution 'SHELXS-97 (Sheldrick, 1990)'
_diffrn_ambient_temperature 296(2)
_diffrn_measured_fraction_theta_full 0.982
_diffrn_measured_fraction_theta_max 0.982
_diffrn_measurement_device_type 'CCD area detector'
_diffrn_measurement_method 'phi and omega scans'
_diffrn_radiation_monochromator graphite
_diffrn_radiation_source 'fine-focus sealed tube'
_diffrn_radiation_type MoK\a
_diffrn_radiation_wavelength 0.71073
_diffrn_reflns_av_R_equivalents 0.0204
_diffrn_reflns_av_sigmaI/netI 0.0199
_diffrn_reflns_limit_h_max 10
_diffrn_reflns_limit_h_min -10
_diffrn_reflns_limit_k_max 23
_diffrn_reflns_limit_k_min -23
_diffrn_reflns_limit_l_max 16
_diffrn_reflns_limit_l_min -16
_diffrn_reflns_number 15443
_diffrn_reflns_theta_full 28.96
_diffrn_reflns_theta_max 28.96
_diffrn_reflns_theta_min 2.34
_exptl_absorpt_coefficient_mu 3.295
_exptl_absorpt_correction_T_max 0.7341
_exptl_absorpt_correction_T_min 0.5586
_exptl_absorpt_correction_type multi-scan
_exptl_absorpt_process_details sadabs
_exptl_crystal_colour 'Light Yellow'
_exptl_crystal_density_diffrn 1.781
_exptl_crystal_density_method 'not measured'
_exptl_crystal_description stick
_exptl_crystal_F_000 872
_exptl_crystal_size_max 0.20
_exptl_crystal_size_mid 0.10
_exptl_crystal_size_min 0.10
_refine_diff_density_max 0.420
_refine_diff_density_min -0.423
_refine_diff_density_rms 0.065
_refine_ls_extinction_method none
_refine_ls_goodness_of_fit_ref 1.032
_refine_ls_hydrogen_treatment mixed
_refine_ls_matrix_type full
_refine_ls_number_parameters 279
_refine_ls_number_reflns 4217
_refine_ls_number_restraints 0
_refine_ls_restrained_S_all 1.032
_refine_ls_R_factor_all 0.0382
_refine_ls_R_factor_gt 0.0269
_refine_ls_shift/su_max 0.001
_refine_ls_shift/su_mean 0.000
_refine_ls_structure_factor_coef Fsqd
_refine_ls_weighting_details 'calc w=1/[\s^2^(Fo^2^)+(0.0328P)^2^+0.6131P] where P=(Fo^2^+2Fc^2^)/3'
_refine_ls_weighting_scheme calc
_refine_ls_wR_factor_gt 0.0638
_refine_ls_wR_factor_ref 0.0680
_reflns_number_gt 3426
_reflns_number_total 4217
_reflns_threshold_expression >2sigma(I)
_cod_data_source_file suppl_ncrs-2017-0021_suppl.cif
_cod_data_source_block Zn
_cod_depositor_comments
;
The following automatic conversions were performed:

data item '_symmetry_cell_setting' value 'Monoclinic' was changed to
'monoclinic' in accordance with the built-in table derived from the
CIF Core dictionary named 'cif_core.dic' version 2.4.5 last updated
on 2014-11-21.

Automatic conversion script
Id: cif_fix_values 8738 2021-04-28 16:35:53Z antanas 
;
_cod_original_cell_volume 1622.1(4)
_cod_original_sg_symbol_H-M 'P2(1)/n  '
_cod_database_code 8106668

loop_
_symmetry_equiv_pos_as_xyz
'x, y, z'
'-x+1/2, y+1/2, -z+1/2'
'-x, -y, -z'
'x-1/2, -y-1/2, z-1/2'

loop_
_atom_site_label
_atom_site_type_symbol
_atom_site_fract_x
_atom_site_fract_y
_atom_site_fract_z
_atom_site_U_iso_or_equiv
_atom_site_adp_type
_atom_site_occupancy
_atom_site_symmetry_multiplicity
_atom_site_calc_flag
_atom_site_refinement_flags
_atom_site_disorder_assembly
_atom_site_disorder_group
Zn1 Zn 0.5000 0.0000 0.0000 0.02494(7) Uani 1 2 d S . .
N1 N 0.56438(18) 0.12028(7) 0.03575(12) 0.0274(3) Uani 1 1 d . . .
C1 C 0.5217(3) 0.17652(10) -0.03931(17) 0.0401(5) Uani 1 1 d . . .
H1 H 0.458(3) 0.1646(14) -0.104(2) 0.053(7) Uiso 1 1 d . . .
C2 C 0.5754(3) 0.25183(10) -0.02167(16) 0.0415(5) Uani 1 1 d . . .
H2 H 0.541(3) 0.2897(15) -0.077(2) 0.067(8) Uiso 1 1 d . . .
C3 C 0.6780(2) 0.27141(9) 0.07893(14) 0.0265(3) Uani 1 1 d . . .
C4 C 0.7190(2) 0.21377(10) 0.15747(15) 0.0329(4) Uani 1 1 d . . .
H3 H 0.784(3) 0.2267(13) 0.230(2) 0.051(6) Uiso 1 1 d . . .
C5 C 0.6611(2) 0.13993(10) 0.13319(15) 0.0324(4) Uani 1 1 d . . .
H4 H 0.689(3) 0.1001(12) 0.1864(18) 0.035(5) Uiso 1 1 d . . .
C6 C 0.7496(2) 0.35057(9) 0.10863(14) 0.0285(3) Uani 1 1 d . . .
O1 O 0.8397(2) 0.36233(7) 0.19919(11) 0.0428(3) Uani 1 1 d . . .
N2 N 0.7073(2) 0.40520(8) 0.02997(13) 0.0329(3) Uani 1 1 d . . .
H5 H 0.650(3) 0.3965(13) -0.032(2) 0.038(6) Uiso 1 1 d . . .
N3 N 0.7763(2) 0.47784(8) 0.04752(13) 0.0333(3) Uani 1 1 d . . .
C7 C 0.7270(3) 0.52519(10) -0.03125(16) 0.0348(4) Uani 1 1 d . . .
H6 H 0.645(3) 0.5144(14) -0.092(2) 0.052(7) Uiso 1 1 d . . .
C8 C 0.7897(2) 0.60414(9) -0.02715(16) 0.0324(4) Uani 1 1 d . . .
C9 C 0.8941(3) 0.63147(11) 0.06931(19) 0.0442(5) Uani 1 1 d . . .
H7 H 0.923(3) 0.5966(14) 0.129(2) 0.052(7) Uiso 1 1 d . . .
C10 C 0.9507(3) 0.70659(12) 0.0746(2) 0.0537(6) Uani 1 1 d . . .
H8 H 1.019(4) 0.7226(18) 0.140(3) 0.080(9) Uiso 1 1 d . . .
C11 C 0.9059(3) 0.75562(12) -0.0139(2) 0.0561(6) Uani 1 1 d . . .
H9 H 0.944(3) 0.8080(16) -0.012(2) 0.059(7) Uiso 1 1 d . . .
C12 C 0.8047(3) 0.73040(12) -0.1113(2) 0.0497(5) Uani 1 1 d . . .
H10 H 0.778(3) 0.7593(16) -0.173(2) 0.064(8) Uiso 1 1 d . . .
C13 C 0.7487(3) 0.65491(10) -0.11729(17) 0.0366(4) Uani 1 1 d . . .
Br1 Br 0.61335(4) 0.621635(13) -0.25411(2) 0.05686(9) Uani 1 1 d . . .
O2 O 0.5055(2) 0.01571(8) -0.17631(12) 0.0356(3) Uani 1 1 d . . .
H11 H 0.462(3) 0.0447(15) -0.217(2) 0.042(7) Uiso 1 1 d . . .
H12 H 0.577(3) -0.0046(14) -0.203(2) 0.042(7) Uiso 1 1 d . . .
O3 O 0.24140(17) 0.03158(8) -0.03380(13) 0.0367(3) Uani 1 1 d . . .
H13 H 0.174(3) 0.0025(14) -0.072(2) 0.047(7) Uiso 1 1 d . . .
H14 H 0.186(3) 0.0443(16) 0.018(2) 0.059(8) Uiso 1 1 d . . .
N4 N 0.0957(2) 0.08346(9) 0.22401(13) 0.0347(3) Uani 1 1 d . . .
O4 O 0.25312(19) 0.08954(9) 0.24922(15) 0.0531(4) Uani 1 1 d . . .
O5 O 0.0003(2) 0.09650(10) 0.29478(12) 0.0504(4) Uani 1 1 d . . .
O6 O 0.03326(18) 0.06302(9) 0.12546(12) 0.0460(3) Uani 1 1 d . . .

loop_
_atom_site_aniso_label
_atom_site_aniso_U_11
_atom_site_aniso_U_22
_atom_site_aniso_U_33
_atom_site_aniso_U_23
_atom_site_aniso_U_13
_atom_site_aniso_U_12
Zn1 0.02804(13) 0.01693(12) 0.02844(14) 0.00015(10) -0.00026(10) -0.00190(10)
N1 0.0333(7) 0.0191(6) 0.0279(7) -0.0001(5) -0.0014(6) -0.0026(5)
C1 0.0612(12) 0.0229(8) 0.0292(9) 0.0007(7) -0.0154(9) -0.0064(8)
C2 0.0666(13) 0.0218(8) 0.0290(9) 0.0055(7) -0.0157(9) -0.0045(8)
C3 0.0346(8) 0.0178(7) 0.0256(8) 0.0001(6) 0.0001(6) -0.0031(6)
C4 0.0435(10) 0.0233(8) 0.0275(9) 0.0023(7) -0.0091(7) -0.0061(7)
C5 0.0427(10) 0.0204(8) 0.0304(9) 0.0051(7) -0.0061(7) -0.0041(7)
C6 0.0388(9) 0.0181(7) 0.0268(8) -0.0003(6) -0.0007(7) -0.0031(6)
O1 0.0647(9) 0.0247(6) 0.0319(7) 0.0014(5) -0.0154(6) -0.0101(6)
N2 0.0503(9) 0.0174(6) 0.0274(8) -0.0001(6) -0.0058(7) -0.0077(6)
N3 0.0467(9) 0.0175(6) 0.0336(8) 0.0000(6) -0.0008(7) -0.0065(6)
C7 0.0494(11) 0.0209(8) 0.0319(9) 0.0002(7) -0.0008(8) -0.0046(7)
C8 0.0416(10) 0.0196(7) 0.0361(9) 0.0019(7) 0.0065(8) -0.0006(7)
C9 0.0578(13) 0.0286(10) 0.0435(11) 0.0016(8) -0.0014(10) -0.0080(9)
C10 0.0662(15) 0.0320(11) 0.0596(14) -0.0073(10) -0.0011(12) -0.0151(10)
C11 0.0676(15) 0.0232(10) 0.0784(17) 0.0005(10) 0.0144(13) -0.0128(10)
C12 0.0656(14) 0.0246(9) 0.0602(14) 0.0127(9) 0.0133(12) -0.0003(9)
C13 0.0454(10) 0.0242(8) 0.0409(10) 0.0041(7) 0.0088(8) 0.0029(7)
Br1 0.08429(19) 0.03831(13) 0.04250(13) 0.01008(9) -0.00806(11) 0.00565(11)
O2 0.0473(8) 0.0283(7) 0.0312(7) 0.0056(6) 0.0057(6) 0.0065(6)
O3 0.0302(7) 0.0372(7) 0.0410(8) -0.0079(6) 0.0001(6) -0.0003(6)
N4 0.0402(9) 0.0265(7) 0.0348(8) -0.0013(6) -0.0023(7) 0.0032(6)
O4 0.0393(8) 0.0512(9) 0.0647(10) -0.0103(8) -0.0051(7) -0.0048(7)
O5 0.0524(9) 0.0641(10) 0.0328(7) -0.0060(7) 0.0002(6) 0.0220(7)
O6 0.0476(8) 0.0561(9) 0.0328(7) -0.0122(6) 0.0016(6) -0.0077(7)

loop_
_atom_type_symbol
_atom_type_description
_atom_type_scat_dispersion_real
_atom_type_scat_dispersion_imag
_atom_type_scat_source
C C 0.0033 0.0016 'International Tables Vol C Tables 4.2.6.8 and 6.1.1.4'
H H 0.0000 0.0000 'International Tables Vol C Tables 4.2.6.8 and 6.1.1.4'
N N 0.0061 0.0033 'International Tables Vol C Tables 4.2.6.8 and 6.1.1.4'
O O 0.0106 0.0060 'International Tables Vol C Tables 4.2.6.8 and 6.1.1.4'
Zn Zn 0.2839 1.4301 'International Tables Vol C Tables 4.2.6.8 and 6.1.1.4'
Br Br -0.2901 2.4595 'International Tables Vol C Tables 4.2.6.8 and 6.1.1.4'

loop_
_geom_angle_atom_site_label_1
_geom_angle_atom_site_label_2
_geom_angle_atom_site_label_3
_geom_angle
_geom_angle_site_symmetry_1
_geom_angle_site_symmetry_3
O3 Zn1 O3 180.0 . 3_655
O3 Zn1 O2 93.37(6) . 3_655
O3 Zn1 O2 86.62(6) 3_655 3_655
O3 Zn1 O2 86.63(6) . .
O3 Zn1 O2 93.38(6) 3_655 .
O2 Zn1 O2 180.0 3_655 .
O3 Zn1 N1 88.70(5) . .
O3 Zn1 N1 91.30(5) 3_655 .
O2 Zn1 N1 88.21(5) 3_655 .
O2 Zn1 N1 91.79(5) . .
O3 Zn1 N1 91.30(5) . 3_655
O3 Zn1 N1 88.70(5) 3_655 3_655
O2 Zn1 N1 91.79(5) 3_655 3_655
O2 Zn1 N1 88.21(5) . 3_655
N1 Zn1 N1 180.0 . 3_655
C1 N1 C5 116.73(14) . .
C1 N1 Zn1 122.99(12) . .
C5 N1 Zn1 120.11(11) . .
N1 C1 C2 123.49(17) . .
N1 C1 H1 118.0(16) . .
C2 C1 H1 118.5(16) . .
C1 C2 C3 119.35(17) . .
C1 C2 H2 120.5(16) . .
C3 C2 H2 120.2(16) . .
C4 C3 C2 117.21(15) . .
C4 C3 C6 117.58(14) . .
C2 C3 C6 125.21(15) . .
C3 C4 C5 119.91(16) . .
C3 C4 H3 118.7(14) . .
C5 C4 H3 121.3(14) . .
N1 C5 C4 123.29(16) . .
N1 C5 H4 116.3(13) . .
C4 C5 H4 120.4(13) . .
O1 C6 N2 123.49(15) . .
O1 C6 C3 120.60(15) . .
N2 C6 C3 115.91(14) . .
C6 N2 N3 119.47(15) . .
C6 N2 H5 123.0(15) . .
N3 N2 H5 117.2(15) . .
C7 N3 N2 114.41(15) . .
N3 C7 C8 121.54(18) . .
N3 C7 H6 123.7(15) . .
C8 C7 H6 114.6(15) . .
C13 C8 C9 117.47(17) . .
C13 C8 C7 122.26(18) . .
C9 C8 C7 120.27(17) . .
C10 C9 C8 120.5(2) . .
C10 C9 H7 122.7(15) . .
C8 C9 H7 116.8(15) . .
C11 C10 C9 120.9(2) . .
C11 C10 H8 121.2(19) . .
C9 C10 H8 118.0(19) . .
C10 C11 C12 120.3(2) . .
C10 C11 H9 122.1(15) . .
C12 C11 H9 117.6(15) . .
C11 C12 C13 119.0(2) . .
C11 C12 H10 123.5(17) . .
C13 C12 H10 117.3(18) . .
C12 C13 C8 121.8(2) . .
C12 C13 Br1 117.82(16) . .
C8 C13 Br1 120.37(14) . .
Zn1 O2 H11 131.2(18) . .
Zn1 O2 H12 118.4(18) . .
H11 O2 H12 109(2) . .
Zn1 O3 H13 118.3(17) . .
Zn1 O3 H14 122.2(18) . .
H13 O3 H14 102(2) . .
O5 N4 O4 120.76(17) . .
O5 N4 O6 120.00(16) . .
O4 N4 O6 119.24(17) . .

loop_
_geom_bond_atom_site_label_1
_geom_bond_atom_site_label_2
_geom_bond_distance
_geom_bond_site_symmetry_2
Zn1 O3 2.0936(13) .
Zn1 O3 2.0937(13) 3_655
Zn1 O2 2.1304(14) 3_655
Zn1 O2 2.1304(14) .
Zn1 N1 2.1809(13) .
Zn1 N1 2.1810(13) 3_655
N1 C1 1.336(2) .
N1 C5 1.336(2) .
C1 C2 1.384(3) .
C1 H1 0.88(3) .
C2 C3 1.386(2) .
C2 H2 0.94(3) .
C3 C4 1.378(2) .
C3 C6 1.511(2) .
C4 C5 1.380(2) .
C4 H3 0.97(2) .
C5 H4 0.94(2) .
C6 O1 1.219(2) .
C6 N2 1.343(2) .
N2 N3 1.3800(19) .
N2 H5 0.82(2) .
N3 C7 1.267(2) .
C7 C8 1.459(2) .
C7 H6 0.92(3) .
C8 C13 1.393(3) .
C8 C9 1.395(3) .
C9 C10 1.380(3) .
C9 H7 0.94(3) .
C10 C11 1.363(3) .
C10 H8 0.92(3) .
C11 C12 1.379(4) .
C11 H9 0.96(3) .
C12 C13 1.385(3) .
C12 H10 0.89(3) .
C13 Br1 1.902(2) .
O2 H11 0.75(3) .
O2 H12 0.78(2) .
O3 H13 0.82(3) .
O3 H14 0.84(3) .
N4 O5 1.235(2) .
N4 O4 1.238(2) .
N4 O6 1.257(2) .

loop_
_geom_hbond_atom_site_label_D
_geom_hbond_atom_site_label_H
_geom_hbond_atom_site_label_A
_geom_hbond_distance_DH
_geom_hbond_distance_HA
_geom_hbond_distance_DA
_geom_hbond_angle_DHA
_geom_hbond_site_symmetry_A
N2 H5 O5 0.82(2) 2.22(2) 3.028(2) 166(2) 4_665
O2 H11 O1 0.75(3) 2.06(3) 2.7999(19) 168(2) 4_565
O2 H12 O4 0.78(2) 2.12(3) 2.872(2) 162(2) 3_655
O3 H13 O6 0.82(3) 2.02(3) 2.809(2) 162(2) 3
O3 H14 O6 0.84(3) 1.92(3) 2.751(2) 172(3) .

loop_
_geom_torsion_atom_site_label_1
_geom_torsion_atom_site_label_2
_geom_torsion_atom_site_label_3
_geom_torsion_atom_site_label_4
_geom_torsion
_geom_torsion_site_symmetry_1
_geom_torsion_site_symmetry_2
_geom_torsion_site_symmetry_3
_geom_torsion_site_symmetry_4
O3 Zn1 N1 C1 -57.66(16) . . . .
O3 Zn1 N1 C1 122.34(16) 3_655 . . .
O2 Zn1 N1 C1 -151.08(16) 3_655 . . .
O2 Zn1 N1 C1 28.92(16) . . . .
N1 Zn1 N1 C1 -179(21) 3_655 . . .
O3 Zn1 N1 C5 127.31(14) . . . .
O3 Zn1 N1 C5 -52.69(14) 3_655 . . .
O2 Zn1 N1 C5 33.89(14) 3_655 . . .
O2 Zn1 N1 C5 -146.11(14) . . . .
N1 Zn1 N1 C5 6(21) 3_655 . . .
C5 N1 C1 C2 1.4(3) . . . .
Zn1 N1 C1 C2 -173.77(18) . . . .
N1 C1 C2 C3 -0.4(4) . . . .
C1 C2 C3 C4 -0.9(3) . . . .
C1 C2 C3 C6 178.39(19) . . . .
C2 C3 C4 C5 1.3(3) . . . .
C6 C3 C4 C5 -178.09(17) . . . .
C1 N1 C5 C4 -1.0(3) . . . .
Zn1 N1 C5 C4 174.30(15) . . . .
C3 C4 C5 N1 -0.3(3) . . . .
C4 C3 C6 O1 -0.2(3) . . . .
C2 C3 C6 O1 -179.6(2) . . . .
C4 C3 C6 N2 179.81(17) . . . .
C2 C3 C6 N2 0.5(3) . . . .
O1 C6 N2 N3 4.1(3) . . . .
C3 C6 N2 N3 -175.92(15) . . . .
C6 N2 N3 C7 -179.38(18) . . . .
N2 N3 C7 C8 -178.94(17) . . . .
N3 C7 C8 C13 174.22(19) . . . .
N3 C7 C8 C9 -6.0(3) . . . .
C13 C8 C9 C10 1.2(3) . . . .
C7 C8 C9 C10 -178.6(2) . . . .
C8 C9 C10 C11 0.1(4) . . . .
C9 C10 C11 C12 -0.9(4) . . . .
C10 C11 C12 C13 0.4(4) . . . .
C11 C12 C13 C8 0.9(3) . . . .
C11 C12 C13 Br1 -178.71(18) . . . .
C9 C8 C13 C12 -1.7(3) . . . .
C7 C8 C13 C12 178.0(2) . . . .
C9 C8 C13 Br1 177.91(15) . . . .
C7 C8 C13 Br1 -2.3(3) . . . .
